data_7113704
loop_
_publ_author_name
'Nagashima, Hideo'
'Gondo, Mitsuru'
'Masuda, Satoshi'
'Kondo, Hideo'
'Yamaguchi, Yoshitaka'
'Matsubara, Kouki'

_publ_section_title
;
 Organoruthenium(II) and (III) amidinates, (\h5-C5Me5)Ru(\h-amidinate)
 and (\h5-C5Me5)RuCl(\h-amidinate), as unique redox catalysts for the
 intramolecular Kharasch reactions: Facile access to a pyrrolizidine
 alkaloid skeleton under mild conditions
;
_journal_coden_ASTM CHCOFS
_journal_issue 3
_journal_name_full
;
 Chemical Communications (Cambridge, United Kingdom)
;
_journal_page_first 442
_journal_page_last 443
_journal_paper_doi 10.1039/b209369c
_journal_year 2003
_chemical_formula_sum 'C8 H10 Cl3 N O'
_chemical_formula_weight 242.52
_space_group_IT_number 19
_symmetry_cell_setting orthorhombic
_symmetry_space_group_name_Hall 'P 2ac 2ab'
_symmetry_space_group_name_H-M 'P 21 21 21'
_atom_sites_solution_hydrogens geom
_atom_sites_solution_primary direct
_atom_sites_solution_secondary difmap
_audit_creation_method SHELXL-97
_cell_angle_alpha 90.00
_cell_angle_beta 90.00
_cell_angle_gamma 90.00
_cell_formula_units_Z 4
_cell_length_a 9.3085(6)
_cell_length_b 15.0641(10)
_cell_length_c 7.4597(4)
_cell_measurement_reflns_used 10740
_cell_measurement_temperature 293(2)
_cell_measurement_theta_max 27.5
_cell_measurement_theta_min 2.2
_cell_volume 1046.03(11)
_computing_cell_refinement 'MSC/AFC Diffractometer Control'
_computing_data_collection 'MSC/AFC Diffractometer Control'
_computing_data_reduction
;
teXsan for Windows version 1.06 (MSC, 1997-1999)
;
_computing_molecular_graphics 'ORTEP III (Farrujia, 1998)'
_computing_publication_material 'SHELXL-97/2 (Sheldrick,1997)'
_computing_structure_refinement 'SHELXL-97 (Sheldrick, 1997)'
_computing_structure_solution
;
SIR97 (Altomare, et. al. 1997)
;
_diffrn_ambient_temperature 293(2)
_diffrn_measured_fraction_theta_full 0.000
_diffrn_measured_fraction_theta_max 0.996
_diffrn_measurement_device 'Rigaku RAXIS-RAPID'
_diffrn_measurement_method oscillation
_diffrn_radiation_detector 'Imaging Plate'
_diffrn_radiation_monochromator graphite
_diffrn_radiation_source 'Rigaku rotating anode'
_diffrn_radiation_type MoK\a
_diffrn_radiation_wavelength 0.71069
_diffrn_reflns_av_R_equivalents 0.0000
_diffrn_reflns_av_sigmaI/netI 0.0504
_diffrn_reflns_limit_h_max 12
_diffrn_reflns_limit_h_min -12
_diffrn_reflns_limit_k_max 19
_diffrn_reflns_limit_k_min -19
_diffrn_reflns_limit_l_max 9
_diffrn_reflns_limit_l_min -9
_diffrn_reflns_number 2371
_diffrn_reflns_theta_full 0.50
_diffrn_reflns_theta_max 27.47
_diffrn_reflns_theta_min 2.57
_diffrn_standards_decay_% 0.00
_diffrn_standards_interval_count 0
_diffrn_standards_interval_time 0
_diffrn_standards_number 0
_exptl_absorpt_coefficient_mu 0.835
_exptl_absorpt_correction_T_max 0.747
_exptl_absorpt_correction_T_min 0.552
_exptl_absorpt_correction_type empirical
_exptl_crystal_colour colorless
_exptl_crystal_density_diffrn 1.540
_exptl_crystal_density_method 'not measured'
_exptl_crystal_description platelet
_exptl_crystal_F_000 496
_exptl_crystal_size_max 0.70
_exptl_crystal_size_mid 0.40
_exptl_crystal_size_min 0.35
_refine_diff_density_max 0.188
_refine_diff_density_min -0.248
_refine_diff_density_rms 0.051
_refine_ls_abs_structure_details 'Flack H D (1983), Acta Cryst. A39, 876-881'
_refine_ls_abs_structure_Flack 0.07(8)
_refine_ls_extinction_coef 0.061(3)
_refine_ls_extinction_expression Fc^*^==kFc[1+0.001xFc^2^\l^3^/sin(2\q)]^-1/4^
_refine_ls_extinction_method SHELXL
_refine_ls_goodness_of_fit_ref 0.966
_refine_ls_hydrogen_treatment mixed
_refine_ls_matrix_type full
_refine_ls_number_parameters 119
_refine_ls_number_reflns 2371
_refine_ls_number_restraints 0
_refine_ls_restrained_S_all 0.966
_refine_ls_R_factor_all 0.0463
_refine_ls_R_factor_gt 0.0333
_refine_ls_shift/su_max 0.000
_refine_ls_shift/su_mean 0.000
_refine_ls_structure_factor_coef Fsqd
_refine_ls_weighting_details 'calc w==1/[\s^2^(Fo^2^)+(0.0331P)^2^+0.0000P] where P==(Fo^2^+2Fc^2^)/3'
_refine_ls_weighting_scheme calc
_refine_ls_wR_factor_gt 0.0685
_refine_ls_wR_factor_ref 0.0741
_reflns_number_gt 1827
_reflns_number_total 2371
_reflns_threshold_expression >2sigma(I)
_cod_duplicate_entry 7103944
_cod_data_source_file b209369c.txt
_cod_data_source_block 8
_cod_depositor_comments
;
The following automatic conversions were performed:
'_atom_site_symetry_multiplicity' tag replaced with
'_atom_site_symmetry_multiplicity'.

Automatic conversion script
Id: cif_correct_tags 1440 2010-10-19 06:21:57Z saulius 

The following automatic conversions were performed:

'_symmetry_cell_setting' value 'Orthorhombic' changed to
'orthorhombic' according to
/usr/data/users/saulius/automatic-downloads/retrospective/RSC/lib/dictionaries/cif_core.dic
dictionary named 'cif_core.dic' version 2.4.2 from 2011-04-26.

Automatic conversion script
Id: cif_fix_values 2281 2013-09-26 08:29:07Z andrius 
;
_cod_database_code 7113704

loop_
_symmetry_equiv_pos_as_xyz
'x, y, z'
'-x+1/2, -y, z+1/2'
'x+1/2, -y+1/2, -z'
'-x, y+1/2, -z+1/2'

loop_
_atom_site_label
_atom_site_type_symbol
_atom_site_fract_x
_atom_site_fract_y
_atom_site_fract_z
_atom_site_U_iso_or_equiv
_atom_site_adp_type
_atom_site_occupancy
_atom_site_symmetry_multiplicity
_atom_site_calc_flag
_atom_site_refinement_flags
Cl1 Cl 0.03446(6) 0.15867(5) 0.40372(8) 0.05551(18) Uani 1 1 d .
Cl2 Cl 0.27543(7) 0.15393(5) 0.64941(7) 0.0618(2) Uani 1 1 d .
Cl3 Cl 0.43227(10) 0.07644(6) 0.03446(9) 0.0758(3) Uani 1 1 d .
O1 O 0.1721(2) 0.34575(14) 0.5841(3) 0.0659(5) Uani 1 1 d .
N1 N 0.2323(2) 0.32933(12) 0.2873(2) 0.0448(5) Uani 1 1 d .
C1 C 0.2689(3) 0.41933(16) 0.2278(4) 0.0608(7) Uani 1 1 d .
H1A H 0.3277 0.4497 0.3158 0.073 Uiso 1 1 calc R
H1B H 0.1832 0.4542 0.2049 0.073 Uiso 1 1 calc R
C2 C 0.3530(4) 0.4020(2) 0.0540(4) 0.0772(9) Uani 1 1 d .
H2A H 0.2916 0.4098 -0.0498 0.093 Uiso 1 1 calc R
H2B H 0.4339 0.4424 0.0442 0.093 Uiso 1 1 calc R
C3 C 0.4045(3) 0.30679(18) 0.0674(4) 0.0566(7) Uani 1 1 d .
H3A H 0.4200 0.2814 -0.0505 0.068 Uiso 1 1 calc R
H3B H 0.4929 0.3029 0.1358 0.068 Uiso 1 1 calc R
C4 C 0.2823(2) 0.26048(14) 0.1637(3) 0.0402(5) Uani 1 1 d .
H4 H 0.2062 0.2447 0.0788 0.048 Uiso 1 1 calc R
C5 C 0.3154(2) 0.18195(15) 0.2879(3) 0.0393(5) Uani 1 1 d .
H5 H 0.4139 0.1890 0.3318 0.047 Uiso 1 1 calc R
C6 C 0.2133(3) 0.19911(16) 0.4456(3) 0.0440(5) Uani 1 1 d .
C7 C 0.2021(2) 0.30157(17) 0.4525(3) 0.0458(6) Uani 1 1 d .
C8 C 0.3024(3) 0.08984(17) 0.2073(4) 0.0595(7) Uani 1 1 d .
H8A H 0.2067 0.0817 0.1585 0.071 Uiso 1 1 calc R
H8B H 0.3176 0.0455 0.2996 0.071 Uiso 1 1 calc R

loop_
_atom_site_aniso_label
_atom_site_aniso_U_11
_atom_site_aniso_U_22
_atom_site_aniso_U_33
_atom_site_aniso_U_23
_atom_site_aniso_U_13
_atom_site_aniso_U_12
Cl1 0.0426(3) 0.0648(4) 0.0592(3) 0.0039(3) 0.0008(3) -0.0090(3)
Cl2 0.0661(4) 0.0784(5) 0.0408(3) 0.0135(3) -0.0046(3) -0.0053(4)
Cl3 0.0879(6) 0.0790(5) 0.0605(4) -0.0195(4) 0.0053(4) 0.0307(5)
O1 0.0650(10) 0.0728(12) 0.0600(10) -0.0228(11) 0.0155(9) 0.0057(11)
N1 0.0478(10) 0.0387(11) 0.0479(9) -0.0019(8) 0.0016(8) 0.0034(10)
C1 0.0708(18) 0.0435(15) 0.0681(15) 0.0007(13) -0.0097(14) 0.0041(15)
C2 0.091(2) 0.0614(19) 0.0792(19) 0.0199(17) 0.013(2) -0.0109(17)
C3 0.0583(14) 0.0634(17) 0.0483(13) 0.0029(13) 0.0127(12) -0.0087(14)
C4 0.0409(10) 0.0433(13) 0.0363(9) -0.0013(10) -0.0015(9) 0.0013(11)
C5 0.0373(10) 0.0427(13) 0.0378(9) -0.0018(9) -0.0014(8) 0.0040(10)
C6 0.0425(10) 0.0511(14) 0.0384(10) 0.0041(10) 0.0007(9) -0.0022(11)
C7 0.0359(10) 0.0534(15) 0.0481(11) -0.0080(11) 0.0031(10) 0.0034(11)
C8 0.0711(19) 0.0464(15) 0.0610(15) -0.0066(13) 0.0064(14) 0.0081(14)

loop_
_atom_type_symbol
_atom_type_description
_atom_type_scat_dispersion_real
_atom_type_scat_dispersion_imag
_atom_type_scat_source
C C 0.0033 0.0016 'International Tables Vol C Tables 4.2.6.8 and 6.1.1.4'
H H 0.0000 0.0000 'International Tables Vol C Tables 4.2.6.8 and 6.1.1.4'
Cl Cl 0.1484 0.1585 'International Tables Vol C Tables 4.2.6.8 and 6.1.1.4'
N N 0.0061 0.0033 'International Tables Vol C Tables 4.2.6.8 and 6.1.1.4'
O O 0.0106 0.0060 'International Tables Vol C Tables 4.2.6.8 and 6.1.1.4'

loop_
_geom_angle_atom_site_label_1
_geom_angle_atom_site_label_2
_geom_angle_atom_site_label_3
_geom_angle
C7 N1 C4 115.32(19)
C7 N1 C1 128.3(2)
C4 N1 C1 112.99(19)
N1 C1 C2 102.5(2)
C3 C2 C1 105.4(2)
C4 C3 C2 103.3(2)
N1 C4 C3 102.19(19)
N1 C4 C5 103.29(16)
C3 C4 C5 119.4(2)
C8 C5 C6 114.1(2)
C8 C5 C4 116.75(18)
C6 C5 C4 102.08(17)
C5 C6 C7 103.63(18)
C5 C6 Cl2 113.16(16)
C7 C6 Cl2 112.21(16)
C5 C6 Cl1 112.50(15)
C7 C6 Cl1 106.30(16)
Cl2 C6 Cl1 108.79(12)
O1 C7 N1 128.5(3)
O1 C7 C6 126.0(2)
N1 C7 C6 105.53(19)
C5 C8 Cl3 109.70(19)

loop_
_geom_bond_atom_site_label_1
_geom_bond_atom_site_label_2
_geom_bond_distance
Cl1 C6 1.800(2)
Cl2 C6 1.763(2)
Cl3 C8 1.779(3)
O1 C7 1.218(3)
N1 C7 1.332(3)
N1 C4 1.464(3)
N1 C1 1.467(3)
C1 C2 1.537(4)
C2 C3 1.516(4)
C3 C4 1.515(3)
C4 C5 1.534(3)
C5 C8 1.517(3)
C5 C6 1.534(3)
C6 C7 1.548(4)

loop_
_geom_torsion_atom_site_label_1
_geom_torsion_atom_site_label_2
_geom_torsion_atom_site_label_3
_geom_torsion_atom_site_label_4
_geom_torsion
C7 N1 C1 C2 156.1(3)
C4 N1 C1 C2 -1.8(3)
N1 C1 C2 C3 -20.9(3)
C1 C2 C3 C4 35.3(3)
C7 N1 C4 C3 -137.5(2)
C1 N1 C4 C3 23.4(3)
C7 N1 C4 C5 -12.9(3)
C1 N1 C4 C5 148.0(2)
C2 C3 C4 N1 -35.1(3)
C2 C3 C4 C5 -148.2(2)
N1 C4 C5 C8 152.2(2)
C3 C4 C5 C8 -95.3(3)
N1 C4 C5 C6 27.1(2)
C3 C4 C5 C6 139.5(2)
C8 C5 C6 C7 -158.2(2)
C4 C5 C6 C7 -31.3(2)
C8 C5 C6 Cl2 80.0(2)
C4 C5 C6 Cl2 -153.13(15)
C8 C5 C6 Cl1 -43.8(2)
C4 C5 C6 Cl1 83.06(19)
C4 N1 C7 O1 172.4(2)
C1 N1 C7 O1 14.9(4)
C4 N1 C7 C6 -7.4(3)
C1 N1 C7 C6 -164.8(2)
C5 C6 C7 O1 -155.1(2)
Cl2 C6 C7 O1 -32.7(3)
Cl1 C6 C7 O1 86.2(3)
C5 C6 C7 N1 24.7(2)
Cl2 C6 C7 N1 147.11(17)
Cl1 C6 C7 N1 -94.08(18)
C6 C5 C8 Cl3 -176.95(17)
C4 C5 C8 Cl3 64.2(3)
